data_2233964
loop_
_publ_author_name
'Yu, Jing'

_publ_section_title
;
 A second polymorph of
 aqua{4-chloro-2-[(pyridin-2-ylmethyl)iminomethyl]phenolato}copper(II)
 nitrate monohydrate
;
_journal_coeditor_code QM2051
_journal_issue 3
_journal_name_full 'Acta Crystallographica Section E'
_journal_page_first m275
_journal_paper_doi 10.1107/S1600536812004564
_journal_volume 68
_journal_year 2012
_chemical_formula_iupac '[Cu (C13 H10 Cl N2 O) (H2 O)] N O3, H2 O'
_chemical_formula_moiety 'C13 H12 Cl Cu N2 O2 +, N O3 -, H2 O'
_chemical_formula_sum 'C13 H14 Cl Cu N3 O6'
_chemical_formula_weight 407.26
_chemical_name_systematic
;
aqua{4-chloro-2-[(pyridin-2-ylmethyl)iminomethyl]phenolato}copper(II) nitrate
monohydrate
;
_space_group_IT_number 14
_symmetry_cell_setting monoclinic
_symmetry_space_group_name_Hall '-P 2ybc'
_symmetry_space_group_name_H-M 'P 1 21/c 1'
_atom_sites_solution_hydrogens geom
_atom_sites_solution_primary direct
_atom_sites_solution_secondary difmap
_audit_creation_method SHELXL97
_cell_angle_alpha 90.00
_cell_angle_beta 99.680(2)
_cell_angle_gamma 90.00
_cell_formula_units_Z 4
_cell_length_a 7.840(2)
_cell_length_b 8.815(3)
_cell_length_c 23.079(3)
_cell_measurement_reflns_used 3984
_cell_measurement_temperature 298(2)
_cell_measurement_theta_max 26.9
_cell_measurement_theta_min 2.5
_cell_volume 1572.3(7)
_computing_cell_refinement 'SAINT (Bruker, 2001)'
_computing_data_collection 'SMART (Bruker, 2001)'
_computing_data_reduction 'SAINT (Bruker, 2001)'
_computing_molecular_graphics 'SHELXTL (Sheldrick, 2008)'
_computing_publication_material 'SHELXTL (Sheldrick, 2008) and local programs'
_computing_structure_refinement 'SHELXTL (Sheldrick, 2008)'
_computing_structure_solution 'SHELXTL (Sheldrick, 2008)'
_diffrn_ambient_temperature 298(2)
_diffrn_measured_fraction_theta_full 0.995
_diffrn_measured_fraction_theta_max 0.995
_diffrn_measurement_device_type 'Bruker SMART 1K CCD area-detector'
_diffrn_measurement_method '\w scans'
_diffrn_radiation_monochromator graphite
_diffrn_radiation_source 'fine-focus sealed tube'
_diffrn_radiation_type MoK\a
_diffrn_radiation_wavelength 0.71073
_diffrn_reflns_av_R_equivalents 0.0458
_diffrn_reflns_av_sigmaI/netI 0.0430
_diffrn_reflns_limit_h_max 9
_diffrn_reflns_limit_h_min -9
_diffrn_reflns_limit_k_max 10
_diffrn_reflns_limit_k_min -11
_diffrn_reflns_limit_l_max 29
_diffrn_reflns_limit_l_min -29
_diffrn_reflns_number 12290
_diffrn_reflns_theta_full 27.00
_diffrn_reflns_theta_max 27.00
_diffrn_reflns_theta_min 2.48
_diffrn_standards_number 0
_exptl_absorpt_coefficient_mu 1.595
_exptl_absorpt_correction_T_max 0.7515
_exptl_absorpt_correction_T_min 0.7204
_exptl_absorpt_correction_type multi-scan
_exptl_absorpt_process_details '(SADABS; Sheldrick, 2004)'
_exptl_crystal_colour blue
_exptl_crystal_density_diffrn 1.720
_exptl_crystal_density_method 'not measured'
_exptl_crystal_description block
_exptl_crystal_F_000 828
_exptl_crystal_size_max 0.22
_exptl_crystal_size_mid 0.20
_exptl_crystal_size_min 0.19
_refine_diff_density_max 0.393
_refine_diff_density_min -0.479
_refine_ls_extinction_method none
_refine_ls_goodness_of_fit_ref 1.055
_refine_ls_hydrogen_treatment mixed
_refine_ls_matrix_type full
_refine_ls_number_parameters 233
_refine_ls_number_reflns 3410
_refine_ls_number_restraints 3
_refine_ls_restrained_S_all 1.055
_refine_ls_R_factor_all 0.0525
_refine_ls_R_factor_gt 0.0366
_refine_ls_shift/su_max 0.000
_refine_ls_shift/su_mean 0.000
_refine_ls_structure_factor_coef Fsqd
_refine_ls_weighting_details 'calc w=1/[\s^2^(Fo^2^)+(0.0362P)^2^+0.6690P] where P=(Fo^2^+2Fc^2^)/3'
_refine_ls_weighting_scheme calc
_refine_ls_wR_factor_gt 0.0829
_refine_ls_wR_factor_ref 0.0890
_reflns_number_gt 2647
_reflns_number_total 3410
_reflns_threshold_expression I>2\s(I)
_cod_data_source_file qm2051.cif
_cod_data_source_block I
_cod_original_cell_volume 1572.4(7)
_cod_original_sg_symbol_H-M 'P 21/c'
_cod_database_code 2233964
_cod_database_fobs_code 2233964

loop_
_symmetry_equiv_pos_as_xyz
'x, y, z'
'-x, y+1/2, -z+1/2'
'-x, -y, -z'
'x, -y-1/2, z-1/2'

loop_
_atom_site_type_symbol
_atom_site_label
_atom_site_fract_x
_atom_site_fract_y
_atom_site_fract_z
_atom_site_U_iso_or_equiv
_atom_site_adp_type
_atom_site_calc_flag
_atom_site_refinement_flags
_atom_site_occupancy
_atom_site_symmetry_multiplicity
Cu Cu1 0.31780(4) 0.86046(4) 0.441029(14) 0.03273(12) Uani d . 1 1
Cl Cl1 0.30943(12) 1.01565(10) 0.74737(3) 0.0561(2) Uani d . 1 1
N N1 0.2244(3) 1.0428(2) 0.46999(9) 0.0311(5) Uani d . 1 1
N N2 0.2433(3) 0.9578(2) 0.36353(9) 0.0341(5) Uani d . 1 1
N N3 0.0449(3) 0.5644(3) 0.39668(10) 0.0427(6) Uani d . 1 1
O O1 0.3889(3) 0.7778(2) 0.51693(8) 0.0387(5) Uani d . 1 1
O O2 0.4383(4) 0.6939(3) 0.40783(11) 0.0392(5) Uani d . 1 1
O O3 0.1648(3) 0.5200(3) 0.37200(10) 0.0539(6) Uani d . 1 1
O O4 -0.0834(3) 0.4839(3) 0.39510(12) 0.0764(8) Uani d . 1 1
O O5 0.0556(3) 0.6892(3) 0.42285(11) 0.0595(6) Uani d . 1 1
O O6 0.6908(3) 0.5408(3) 0.47630(10) 0.0499(5) Uani d D 1 1
C C1 0.2878(3) 0.9799(3) 0.57295(12) 0.0315(6) Uani d . 1 1
C C2 0.3686(3) 0.8378(3) 0.56748(11) 0.0317(6) Uani d . 1 1
C C3 0.4316(4) 0.7585(3) 0.61943(12) 0.0388(7) Uani d . 1 1
H H3 0.4867 0.6658 0.6170 0.047 Uiso calc R 1 1
C C4 0.4142(4) 0.8134(3) 0.67321(12) 0.0397(7) Uani d . 1 1
H H4 0.4573 0.7583 0.7069 0.048 Uiso calc R 1 1
C C5 0.3323(4) 0.9515(3) 0.67803(12) 0.0383(7) Uani d . 1 1
C C6 0.2709(4) 1.0331(3) 0.62901(12) 0.0380(7) Uani d . 1 1
H H6 0.2169 1.1257 0.6327 0.046 Uiso calc R 1 1
C C7 0.2211(3) 1.0744(3) 0.52380(12) 0.0339(6) Uani d . 1 1
H H7 0.1715 1.1663 0.5317 0.041 Uiso calc R 1 1
C C8 0.1576(4) 1.1552(3) 0.42524(12) 0.0383(7) Uani d . 1 1
H H8A 0.2252 1.2476 0.4318 0.046 Uiso calc R 1 1
H H8B 0.0385 1.1793 0.4279 0.046 Uiso calc R 1 1
C C9 0.1674(3) 1.0935(3) 0.36544(12) 0.0323(6) Uani d . 1 1
C C10 0.1044(4) 1.1749(3) 0.31527(13) 0.0443(7) Uani d . 1 1
H H10 0.0529 1.2693 0.3177 0.053 Uiso calc R 1 1
C C11 0.1198(4) 1.1132(4) 0.26167(13) 0.0486(8) Uani d . 1 1
H H11 0.0773 1.1651 0.2272 0.058 Uiso calc R 1 1
C C12 0.1979(4) 0.9748(4) 0.25938(13) 0.0470(8) Uani d . 1 1
H H12 0.2096 0.9321 0.2234 0.056 Uiso calc R 1 1
C C13 0.2586(4) 0.9002(3) 0.31071(13) 0.0420(7) Uani d . 1 1
H H13 0.3122 0.8066 0.3090 0.050 Uiso calc R 1 1
H H6A 0.773(3) 0.535(3) 0.4574(12) 0.045(10) Uiso d D 1 1
H H2A 0.362(5) 0.633(4) 0.3958(16) 0.067(14) Uiso d . 1 1
H H2B 0.502(5) 0.656(4) 0.4284(15) 0.047(12) Uiso d . 1 1
H H6B 0.657(5) 0.452(2) 0.4820(18) 0.100(16) Uiso d D 1 1

loop_
_atom_site_aniso_label
_atom_site_aniso_U_11
_atom_site_aniso_U_22
_atom_site_aniso_U_33
_atom_site_aniso_U_12
_atom_site_aniso_U_13
_atom_site_aniso_U_23
Cu1 0.0389(2) 0.02223(18) 0.03751(19) 0.00418(15) 0.00787(14) -0.00095(14)
Cl1 0.0715(6) 0.0575(5) 0.0400(4) -0.0038(4) 0.0120(4) -0.0117(4)
N1 0.0343(12) 0.0188(11) 0.0396(12) 0.0034(9) 0.0045(10) 0.0015(9)
N2 0.0384(13) 0.0257(12) 0.0381(12) -0.0011(10) 0.0063(10) 0.0001(10)
N3 0.0444(16) 0.0418(16) 0.0400(13) -0.0038(13) 0.0014(11) 0.0011(12)
O1 0.0533(12) 0.0250(10) 0.0385(10) 0.0094(9) 0.0100(9) -0.0021(8)
O2 0.0399(14) 0.0312(12) 0.0468(13) 0.0071(11) 0.0079(11) -0.0014(11)
O3 0.0568(14) 0.0522(14) 0.0567(13) -0.0071(11) 0.0214(11) -0.0186(11)
O4 0.0560(16) 0.082(2) 0.095(2) -0.0297(15) 0.0250(14) -0.0259(16)
O5 0.0533(14) 0.0371(13) 0.0913(17) 0.0026(11) 0.0211(13) -0.0148(13)
O6 0.0554(15) 0.0354(13) 0.0579(14) 0.0075(11) 0.0067(12) -0.0017(11)
C1 0.0319(15) 0.0227(13) 0.0401(14) -0.0018(11) 0.0063(12) -0.0035(11)
C2 0.0319(15) 0.0252(14) 0.0382(14) -0.0022(11) 0.0064(11) -0.0022(11)
C3 0.0438(17) 0.0255(15) 0.0464(16) 0.0020(13) 0.0057(13) 0.0011(12)
C4 0.0437(18) 0.0359(16) 0.0385(15) -0.0040(13) 0.0042(13) 0.0042(13)
C5 0.0402(17) 0.0370(17) 0.0390(15) -0.0085(13) 0.0099(12) -0.0094(13)
C6 0.0402(17) 0.0297(15) 0.0451(16) 0.0001(13) 0.0099(13) -0.0076(13)
C7 0.0329(15) 0.0230(13) 0.0460(16) 0.0026(12) 0.0073(12) -0.0037(12)
C8 0.0460(17) 0.0240(14) 0.0438(15) 0.0078(13) 0.0040(13) 0.0021(12)
C9 0.0283(14) 0.0245(13) 0.0429(15) -0.0029(11) 0.0021(12) -0.0002(12)
C10 0.0478(19) 0.0321(16) 0.0468(17) 0.0032(14) -0.0100(14) 0.0017(13)
C11 0.056(2) 0.0434(19) 0.0400(16) -0.0029(16) -0.0088(14) 0.0048(14)
C12 0.053(2) 0.0446(19) 0.0403(16) -0.0076(16) -0.0013(14) -0.0066(14)
C13 0.0471(18) 0.0327(16) 0.0459(17) 0.0002(13) 0.0074(14) -0.0042(13)

loop_
_atom_type_symbol
_atom_type_description
_atom_type_scat_dispersion_real
_atom_type_scat_dispersion_imag
_atom_type_scat_source
C C 0.0033 0.0016 'International Tables Vol C Tables 4.2.6.8 and 6.1.1.4'
H H 0.0000 0.0000 'International Tables Vol C Tables 4.2.6.8 and 6.1.1.4'
N N 0.0061 0.0033 'International Tables Vol C Tables 4.2.6.8 and 6.1.1.4'
O O 0.0106 0.0060 'International Tables Vol C Tables 4.2.6.8 and 6.1.1.4'
Cl Cl 0.1484 0.1585 'International Tables Vol C Tables 4.2.6.8 and 6.1.1.4'
Cu Cu 0.3201 1.2651 'International Tables Vol C Tables 4.2.6.8 and 6.1.1.4'

loop_
_geom_angle_atom_site_label_1
_geom_angle_atom_site_label_2
_geom_angle_atom_site_label_3
_geom_angle
O1 Cu1 N1 94.00(8)
O1 Cu1 O2 89.27(9)
N1 Cu1 O2 171.71(10)
O1 Cu1 N2 176.94(8)
N1 Cu1 N2 83.13(9)
O2 Cu1 N2 93.43(10)
C7 N1 C8 118.4(2)
C7 N1 Cu1 126.06(19)
C8 N1 Cu1 115.50(16)
C9 N2 C13 118.3(2)
C9 N2 Cu1 114.98(18)
C13 N2 Cu1 126.67(19)
O4 N3 O3 118.9(3)
O4 N3 O5 120.7(3)
O3 N3 O5 120.3(3)
C2 O1 Cu1 127.32(17)
Cu1 O2 H2A 105(3)
Cu1 O2 H2B 115(3)
H2A O2 H2B 108(4)
H6A O6 H6B 109(2)
C6 C1 C2 119.3(2)
C6 C1 C7 117.2(2)
C2 C1 C7 123.5(2)
O1 C2 C3 118.7(2)
O1 C2 C1 123.8(2)
C3 C2 C1 117.5(2)
C4 C3 C2 121.8(3)
C4 C3 H3 119.1
C2 C3 H3 119.1
C3 C4 C5 120.2(3)
C3 C4 H4 119.9
C5 C4 H4 119.9
C6 C5 C4 120.1(3)
C6 C5 Cl1 121.2(2)
C4 C5 Cl1 118.7(2)
C5 C6 C1 121.0(3)
C5 C6 H6 119.5
C1 C6 H6 119.5
N1 C7 C1 125.3(2)
N1 C7 H7 117.3
C1 C7 H7 117.3
N1 C8 C9 109.7(2)
N1 C8 H8A 109.7
C9 C8 H8A 109.7
N1 C8 H8B 109.7
C9 C8 H8B 109.7
H8A C8 H8B 108.2
N2 C9 C10 122.3(3)
N2 C9 C8 116.5(2)
C10 C9 C8 121.2(2)
C11 C10 C9 118.4(3)
C11 C10 H10 120.8
C9 C10 H10 120.8
C12 C11 C10 119.6(3)
C12 C11 H11 120.2
C10 C11 H11 120.2
C13 C12 C11 119.1(3)
C13 C12 H12 120.4
C11 C12 H12 120.4
N2 C13 C12 122.2(3)
N2 C13 H13 118.9
C12 C13 H13 118.9

loop_
_geom_bond_atom_site_label_1
_geom_bond_atom_site_label_2
_geom_bond_distance
Cu1 O1 1.8925(18)
Cu1 N1 1.932(2)
Cu1 O2 1.970(2)
Cu1 N2 1.981(2)
Cl1 C5 1.735(3)
N1 C7 1.277(3)
N1 C8 1.463(3)
N2 C9 1.340(3)
N2 C13 1.345(3)
N3 O4 1.227(3)
N3 O3 1.241(3)
N3 O5 1.251(3)
O1 C2 1.314(3)
O2 H2A 0.81(4)
O2 H2B 0.71(4)
O6 H6A 0.839(10)
O6 H6B 0.845(10)
C1 C6 1.403(4)
C1 C2 1.419(3)
C1 C7 1.434(4)
C2 C3 1.404(4)
C3 C4 1.360(4)
C3 H3 0.9300
C4 C5 1.389(4)
C4 H4 0.9300
C5 C6 1.359(4)
C6 H6 0.9300
C7 H7 0.9300
C8 C9 1.497(4)
C8 H8A 0.9700
C8 H8B 0.9700
C9 C10 1.381(4)
C10 C11 1.375(4)
C10 H10 0.9300
C11 C12 1.371(4)
C11 H11 0.9300
C12 C13 1.368(4)
C12 H12 0.9300
C13 H13 0.9300

loop_
_geom_hbond_atom_site_label_D
_geom_hbond_atom_site_label_H
_geom_hbond_atom_site_label_A
_geom_hbond_site_symmetry_A
_geom_hbond_distance_DH
_geom_hbond_distance_HA
_geom_hbond_distance_DA
_geom_hbond_angle_DHA
O6 H6B O1 3_666 0.845(10) 2.058(14) 2.887(3) 167(3)
O2 H2B O6 . 0.71(4) 1.98(4) 2.681(4) 172(4)
O2 H2A O5 . 0.81(4) 2.63(4) 3.078(3) 116(3)
O2 H2A O3 . 0.81(4) 1.85(4) 2.652(4) 170(4)
O6 H6A O4 1_655 0.839(10) 2.020(14) 2.831(3) 162(3)
